data_7038142
loop_
_publ_author_name
'Bange, Christine A.'
'Ghebreab, Michael B.'
'Ficks, Arne'
'Mucha, Neil T.'
'Higham, Lee'
'Waterman, Rory'

_publ_section_title
;
 Zirconium-catalyzed intermolecular hydrophosphination using a chiral,
 air-stable primary phosphine.
;
_journal_issue 5
_journal_name_full 'Dalton transactions (Cambridge, England : 2003)'
_journal_page_first 1863
_journal_page_last 1867
_journal_paper_doi 10.1039/c5dt03544a
_journal_volume 45
_journal_year 2016
_chemical_formula_sum 'C36 H55 N4 O P Si3 Zr'
_chemical_formula_weight 766.29
_chemical_name_common Binolphosphine
_space_group_crystal_system triclinic
_space_group_IT_number 1
_space_group_name_Hall 'P 1'
_space_group_name_H-M_alt 'P 1'
_symmetry_space_group_name_Hall 'P 1'
_symmetry_space_group_name_H-M 'P 1'
_atom_sites_solution_hydrogens mixed
_audit_update_record
;
2015-10-13 deposited with the CCDC.
2015-10-19 downloaded from the CCDC.
;
_cell_angle_alpha 77.714(2)
_cell_angle_beta 81.478(2)
_cell_angle_gamma 71.588(2)
_cell_formula_units_Z 2
_cell_length_a 10.843(2)
_cell_length_b 12.324(2)
_cell_length_c 18.699(3)
_cell_measurement_reflns_used 8388
_cell_measurement_temperature 128.(2)
_cell_measurement_theta_max 26.3039
_cell_measurement_theta_min 2.1943
_cell_volume 2307.7(7)
_computing_cell_refinement 'SAINT V7.68A (Bruker AXS, 2009)'
_computing_data_reduction 'SAINT V7.68A (Bruker AXS, 2009)'
_computing_structure_refinement 'SHELXL-2014/6 (Sheldrick, 2014)'
_diffrn_ambient_temperature 128.(2)
_diffrn_detector_area_resol_mean 8.3333
_diffrn_measured_fraction_theta_full 0.992
_diffrn_measured_fraction_theta_max 0.992
_diffrn_measurement_device_type 'Bruker APEX-II CCD'
_diffrn_measurement_method '\f and \w scans'
_diffrn_radiation_wavelength 0.71073
_diffrn_reflns_av_R_equivalents 0.0331
_diffrn_reflns_av_unetI/netI 0.0679
_diffrn_reflns_limit_h_max 11
_diffrn_reflns_limit_h_min -11
_diffrn_reflns_limit_k_max 12
_diffrn_reflns_limit_k_min -12
_diffrn_reflns_limit_l_max 19
_diffrn_reflns_limit_l_min -19
_diffrn_reflns_number 16718
_diffrn_reflns_theta_full 21.89
_diffrn_reflns_theta_max 21.89
_diffrn_reflns_theta_min 1.92
_exptl_absorpt_coefficient_mu 0.379
_exptl_absorpt_correction_T_max 0.96
_exptl_absorpt_correction_T_min 0.85
_exptl_absorpt_correction_type multi-scan
_exptl_absorpt_process_details 'SADABS V2008/1 (Bruker AXS)'
_exptl_crystal_colour yellow
_exptl_crystal_density_diffrn 1.103
_exptl_crystal_density_method 'not measured'
_exptl_crystal_description block
_exptl_crystal_F_000 808
_exptl_crystal_size_max 0.150
_exptl_crystal_size_mid 0.120
_exptl_crystal_size_min 0.100
_refine_diff_density_max 0.525
_refine_diff_density_min -0.400
_refine_ls_abs_structure_details
;
Flack x determined using 3984 quotients [(I+)-(I-)]/[(I+)+(I-)]
(Parsons, Flack and Wagner, Acta Cryst. B69 (2013) 249-259).
;
_refine_ls_abs_structure_Flack 0.11(4)
_refine_ls_extinction_method none
_refine_ls_goodness_of_fit_ref 1.056
_refine_ls_hydrogen_treatment mixed
_refine_ls_matrix_type full
_refine_ls_number_parameters 837
_refine_ls_number_reflns 10948
_refine_ls_number_restraints 3
_refine_ls_restrained_S_all 1.056
_refine_ls_R_factor_all 0.0606
_refine_ls_R_factor_gt 0.0485
_refine_ls_shift/su_max 0.040
_refine_ls_shift/su_mean 0.002
_refine_ls_structure_factor_coef Fsqd
_refine_ls_weighting_details 'w=1/[\s^2^(Fo^2^)+(0.0768P)^2^] where P=(Fo^2^+2Fc^2^)/3'
_refine_ls_weighting_scheme calc
_refine_ls_wR_factor_gt 0.1255
_refine_ls_wR_factor_ref 0.1327
_reflns_number_gt 9213
_reflns_number_total 10948
_reflns_threshold_expression 'I > 2\s(I)'
_cod_data_source_file c5dt03544a2.cif
_cod_data_source_block I
_cod_database_code 7038142

loop_
_space_group_symop_operation_xyz
'x, y, z'

loop_
_atom_site_type_symbol
_atom_site_label
_atom_site_fract_x
_atom_site_fract_y
_atom_site_fract_z
_atom_site_U_iso_or_equiv
_atom_site_adp_type
_atom_site_calc_flag
_atom_site_refinement_flags_adp
_atom_site_refinement_flags_posn
_atom_site_occupancy
Zr Zr2 0.08660(8) 0.59370(7) 0.73208(5) 0.0263(3) Uani d . . 1
P P2 0.1576(4) 0.3754(3) 0.6987(2) 0.0325(10) Uani d . . 1
Si Si5 0.4104(4) 0.5810(4) 0.7210(2) 0.0372(11) Uani d . . 1
Si Si6 -0.0707(4) 0.6613(4) 0.5747(2) 0.0417(11) Uani d . . 1
N N8 0.0207(12) 0.8040(12) 0.7398(6) 0.042(3) Uani d . . 1
N N7 0.0305(10) 0.6860(10) 0.6282(6) 0.026(3) Uani d . . 1
N N6 0.2485(11) 0.6272(10) 0.7585(6) 0.030(3) Uani d . . 1
N N5 -0.0661(10) 0.6221(10) 0.8130(6) 0.031(3) Uani d . . 1
C C65 0.1829(12) 0.1580(11) 0.7945(7) 0.025(3) Uani d . . 1
C C56 0.1011(14) 0.2661(12) 0.7681(7) 0.028(3) Uani d . . 1
C C59 -0.0034(13) 0.1067(12) 0.8718(7) 0.027(3) Uani d . . 1
O O2 0.2840(11) 0.0602(10) 0.6715(6) 0.054(3) Uani d . . 1
C C57 -0.0322(14) 0.2910(14) 0.7904(8) 0.039(4) Uani d . . 1
H H57A -0.089 0.3631 0.7692 0.047 Uiso calc U R 1
C C44 -0.0915(14) 0.8255(14) 0.7975(9) 0.048(5) Uani d . . 1
H H44A -0.1513 0.9047 0.7844 0.057 Uiso calc U R 1
H H44B -0.0589 0.8192 0.8454 0.057 Uiso calc U R 1
C C74 0.3719(11) 0.1878(11) 0.8813(7) 0.030(3) Uani d . . 1
H H74A 0.2814 0.2074 0.897 0.035 Uiso calc U R 1
C C64 0.1327(12) 0.0815(12) 0.8500(7) 0.025(3) Uani d . . 1
C C41 -0.1635(14) 0.7366(13) 0.8032(8) 0.040(4) Uani d . . 1
H H41A -0.2303 0.7423 0.8456 0.048 Uiso calc U R 1
H H41B -0.2073 0.7497 0.758 0.048 Uiso calc U R 1
C C43 0.0603(14) 0.7990(13) 0.6094(8) 0.037(4) Uani d . . 1
H H43A 0.0352 0.8383 0.5595 0.044 Uiso calc U R 1
H H43B 0.155 0.786 0.6101 0.044 Uiso calc U R 1
C C46 -0.0165(15) 0.8755(14) 0.6660(7) 0.041(4) Uani d . . 1
H H46A 0.0075 0.9486 0.6576 0.049 Uiso calc U R 1
H H46B -0.1116 0.8949 0.6628 0.049 Uiso calc U R 1
C C58 -0.0848(14) 0.2168(14) 0.8410(8) 0.040(4) Uani d . . 1
H H58A -0.1757 0.2388 0.8557 0.048 Uiso calc U R 1
C C47 0.0954(14) 0.4288(14) 0.9062(8) 0.041(4) Uani d . . 1
H H47A 0.1027 0.3836 0.9561 0.062 Uiso calc U R 1
H H47B 0.0983 0.3778 0.8719 0.062 Uiso calc U R 1
H H47C 0.168 0.4625 0.8923 0.062 Uiso calc U R 1
C C66 0.3286(12) 0.1239(11) 0.7725(7) 0.026(3) Uani d . . 1
C C45 0.1348(15) 0.8296(13) 0.7603(9) 0.043(4) Uani d . . 1
H H45A 0.105 0.8917 0.7903 0.052 Uiso calc U R 1
H H45B 0.1866 0.856 0.7156 0.052 Uiso calc U R 1
C C63 0.2189(13) -0.0311(11) 0.8855(7) 0.033(3) Uani d . . 1
H H63A 0.3101 -0.0537 0.8717 0.04 Uiso calc U R 1
C C60 -0.0485(14) 0.0257(15) 0.9267(8) 0.045(4) Uani d . . 1
H H60A -0.1391 0.044 0.9422 0.053 Uiso calc U R 1
C C48 -0.0666(14) 0.6419(13) 0.9706(7) 0.038(4) Uani d . . 1
H H48A -0.0628 0.5961 1.0204 0.057 Uiso calc U R 1
H H48B 0.0077 0.6736 0.9587 0.057 Uiso calc U R 1
H H48C -0.1481 0.7057 0.9679 0.057 Uiso calc U R 1
C C75 0.4159(12) 0.1406(11) 0.8148(7) 0.027(3) Uani d . . 1
C C67 0.3769(16) 0.0792(14) 0.7095(9) 0.048(4) Uani d . . 1
C C72 0.5922(11) 0.1741(9) 0.8982(6) 0.040(3) Uani d . . 1
H H72A 0.6517 0.185 0.9266 0.048 Uiso calc U R 1
C C62 0.1636(16) -0.1017(13) 0.9386(8) 0.044(4) Uani d . . 1
H H62A 0.2196 -0.1713 0.9631 0.053 Uiso calc U R 1
Si Si4 -0.0598(4) 0.5457(4) 0.9029(2) 0.0309(10) Uani d . . 1
C C54 -0.1542(16) 0.5533(14) 0.6259(9) 0.052(4) Uani d . . 1
H H54A -0.2108 0.5415 0.5938 0.078 Uiso calc U R 1
H H54B -0.0888 0.4794 0.6418 0.078 Uiso calc U R 1
H H54C -0.2069 0.5822 0.669 0.078 Uiso calc U R 1
C C71 0.6376(11) 0.1295(9) 0.8357(6) 0.038(3) Uani d . . 1
H H71A 0.7284 0.1112 0.8206 0.046 Uiso calc U R 1
C C73 0.4535(11) 0.2053(9) 0.9223(6) 0.030(3) Uani d . . 1
H H73A 0.4216 0.2373 0.9658 0.036 Uiso calc U R 1
C C70 0.5535(15) 0.1099(13) 0.7926(8) 0.045(4) Uani d . . 1
C C61 0.0326(14) -0.0774(12) 0.9582(8) 0.036(4) Uani d . . 1
H H61A -0.0014 -0.1312 0.9931 0.043 Uiso calc U R 1
C C53 -0.2032(18) 0.7956(15) 0.5492(9) 0.070(5) Uani d . . 1
H H53A -0.2604 0.7809 0.5188 0.104 Uiso calc U R 1
H H53B -0.2539 0.8209 0.5938 0.104 Uiso calc U R 1
H H53C -0.1659 0.8565 0.5215 0.104 Uiso calc U R 1
C C50 0.4230(17) 0.518(2) 0.6382(10) 0.075(6) Uani d . . 1
H H50A 0.5147 0.4931 0.6188 0.113 Uiso calc U R 1
H H50B 0.3892 0.4506 0.6509 0.113 Uiso calc U R 1
H H50C 0.372 0.5762 0.6009 0.113 Uiso calc U R 1
C C51 0.5173(18) 0.469(2) 0.7906(10) 0.084(7) Uani d . . 1
H H51A 0.6071 0.4446 0.7683 0.126 Uiso calc U R 1
H H51B 0.5156 0.503 0.8337 0.126 Uiso calc U R 1
H H51C 0.4844 0.4013 0.8057 0.126 Uiso calc U R 1
C C55 0.0276(18) 0.6018(16) 0.4952(8) 0.067(5) Uani d . . 1
H H55A -0.0293 0.5875 0.4644 0.1 Uiso calc U R 1
H H55B 0.0715 0.6575 0.4664 0.1 Uiso calc U R 1
H H55C 0.0931 0.5286 0.5124 0.1 Uiso calc U R 1
Zr Zr1 0.34894(8) 0.82100(7) 0.23657(5) 0.0249(3) Uani d . . 1
Si Si3 0.5214(4) 0.8582(4) 0.0729(2) 0.0332(10) Uani d . . 1
P P1 0.2840(4) 1.0409(3) 0.2670(2) 0.0336(10) Uani d . . 1
Si Si2 0.4832(4) 0.7565(4) 0.3993(2) 0.0332(10) Uani d . . 1
Si Si1 0.0243(4) 0.8436(4) 0.2477(3) 0.0430(12) Uani d . . 1
N N4 0.4031(11) 0.6073(9) 0.2301(6) 0.032(3) Uani d . . 1
N N2 0.3889(11) 0.7326(10) 0.3393(6) 0.035(3) Uani d . . 1
N N1 0.1824(12) 0.8014(11) 0.2083(7) 0.037(3) Uani d . . 1
N N3 0.5120(10) 0.7864(10) 0.1626(6) 0.032(3) Uani d . . 1
O O1 0.1185(7) 1.2169(7) 0.0691(4) 0.034(2) Uani d . . 1
C C34 0.1326(16) 1.3544(13) 0.2866(7) 0.039(4) Uani d . . 1
H H34A 0.2247 1.3378 0.278 0.047 Uiso calc U R 1
C C6 0.5207(16) 0.5814(13) 0.1786(8) 0.042(4) Uani d . . 1
H H6A 0.4952 0.5903 0.1285 0.05 Uiso calc U R 1
H H6B 0.5744 0.5001 0.1932 0.05 Uiso calc U R 1
C C25 0.2718(13) 1.2474(13) 0.1612(7) 0.032(4) Uani d . . 1
C C16 0.3476(12) 1.1418(12) 0.1998(8) 0.030(4) Uani d . . 1
C C19 0.4706(14) 1.2955(13) 0.1003(8) 0.035(4) Uani d . . 1
C C23 0.2597(13) 1.4291(12) 0.0710(7) 0.033(3) Uani d . . 1
H H23A 0.1672 1.4497 0.0787 0.039 Uiso calc U R 1
C C3 0.5992(13) 0.6629(13) 0.1786(8) 0.034(4) Uani d . . 1
H H3A 0.6336 0.6479 0.2271 0.041 Uiso calc U R 1
H H3B 0.674 0.6503 0.1408 0.041 Uiso calc U R 1
C C5 0.4268(17) 0.5478(13) 0.3052(9) 0.052(5) Uani d . . 1
H H5A 0.5211 0.526 0.3114 0.062 Uiso calc U R 1
H H5B 0.4005 0.4757 0.315 0.062 Uiso calc U R 1
C C29 -0.1438(14) 1.3328(14) 0.2039(9) 0.049(5) Uani d . . 1
H H29A -0.2357 1.3481 0.2137 0.059 Uiso calc U R 1
C C26 0.1258(12) 1.2813(11) 0.1756(7) 0.028(3) Uani d . . 1
C C24 0.3343(13) 1.3280(12) 0.1105(7) 0.029(3) Uani d . . 1
C C17 0.4857(12) 1.1178(13) 0.1870(7) 0.029(3) Uani d . . 1
H H17A 0.5395 1.0475 0.2123 0.035 Uiso calc U R 1
C C4 0.2866(15) 0.5942(15) 0.2055(8) 0.045(4) Uani d . . 1
H H4A 0.2294 0.5708 0.2485 0.054 Uiso calc U R 1
H H4B 0.3125 0.5334 0.1745 0.054 Uiso calc U R 1
C C1 0.2154(17) 0.7078(15) 0.1625(9) 0.049(4) Uani d . . 1
H H1A 0.1343 0.7019 0.1475 0.058 Uiso calc U R 1
H H1B 0.2705 0.7278 0.1175 0.058 Uiso calc U R 1
C C18 0.5438(14) 1.1921(12) 0.1397(8) 0.035(4) Uani d . . 1
H H18A 0.6364 1.1724 0.1336 0.042 Uiso calc U R 1
C C27 0.0517(12) 1.2618(11) 0.1289(7) 0.029(3) Uani d . . 1
C C15 0.3634(13) 0.9793(12) 0.0606(7) 0.034(4) Uani d . . 1
H H15A 0.3647 1.0224 0.0102 0.052 Uiso calc U R 1
H H15B 0.2901 0.9462 0.0703 0.052 Uiso calc U R 1
H H15C 0.3534 1.0319 0.0951 0.052 Uiso calc U R 1
C C2 0.3512(16) 0.6245(14) 0.3588(8) 0.046(4) Uani d . . 1
H H2A 0.2563 0.6417 0.3558 0.055 Uiso calc U R 1
H H2B 0.3718 0.5859 0.4095 0.055 Uiso calc U R 1
C C11 0.5793(14) 0.8544(16) 0.3478(8) 0.053(5) Uani d . . 1
H H11A 0.6322 0.8679 0.3813 0.08 Uiso calc U R 1
H H11B 0.6366 0.8182 0.3083 0.08 Uiso calc U R 1
H H11C 0.5197 0.9287 0.3267 0.08 Uiso calc U R 1
C C35 0.0649(14) 1.3327(12) 0.2396(8) 0.031(3) Uani d . . 1
C C20 0.5280(14) 1.3752(12) 0.0477(8) 0.037(4) Uani d . . 1
H H20A 0.6202 1.3588 0.0411 0.044 Uiso calc U R 1
C C9 -0.0488(16) 0.7231(14) 0.2691(11) 0.065(5) Uani d . . 1
H H9A -0.1383 0.7502 0.2913 0.097 Uiso calc U R 1
H H9B -0.05 0.6957 0.2238 0.097 Uiso calc U R 1
H H9C 0.0028 0.6593 0.3035 0.097 Uiso calc U R 1
C C13 0.5369(14) 0.7625(14) 0.0036(8) 0.044(4) Uani d . . 1
H H13A 0.5418 0.8076 -0.0461 0.066 Uiso calc U R 1
H H13B 0.6162 0.6967 0.0099 0.066 Uiso calc U R 1
H H13C 0.4606 0.7336 0.011 0.066 Uiso calc U R 1
C C8 0.0314(14) 0.8916(14) 0.3346(9) 0.050(4) Uani d . . 1
H H8A -0.0569 0.9163 0.3588 0.075 Uiso calc U R 1
H H8B 0.0861 0.8269 0.3672 0.075 Uiso calc U R 1
H H8C 0.0688 0.9567 0.3234 0.075 Uiso calc U R 1
C C22 0.3185(15) 1.5002(14) 0.0204(8) 0.042(4) Uani d . . 1
H H22A 0.2662 1.5698 -0.0065 0.051 Uiso calc U R 1
C C14 0.6680(14) 0.9133(14) 0.0528(9) 0.049(4) Uani d . . 1
H H14A 0.6716 0.9537 0.0017 0.073 Uiso calc U R 1
H H14B 0.6617 0.9671 0.0858 0.073 Uiso calc U R 1
H H14C 0.7473 0.8477 0.0603 0.073 Uiso calc U R 1
C C30 -0.0769(14) 1.3576(12) 0.2506(7) 0.044(4) Uani d . . 1
C C10 0.6059(16) 0.6160(14) 0.4404(8) 0.053(4) Uani d . . 1
H H10A 0.6566 0.6329 0.4735 0.079 Uiso calc U R 1
H H10B 0.5592 0.5616 0.4679 0.079 Uiso calc U R 1
H H10C 0.6647 0.5812 0.4008 0.079 Uiso calc U R 1
C C28 -0.0852(13) 1.2873(11) 0.1441(8) 0.040(4) Uani d . . 1
H H28A -0.1356 1.2722 0.112 0.048 Uiso calc U R 1
C C21 0.4536(14) 1.4715(13) 0.0080(7) 0.040(4) Uani d . . 1
H H21A 0.4932 1.5197 -0.0283 0.048 Uiso calc U R 1
C C7 -0.0838(16) 0.9616(17) 0.1897(10) 0.068(5) Uani d . . 1
H H7A -0.1717 0.9815 0.215 0.102 Uiso calc U R 1
H H7B -0.0514 1.0296 0.1793 0.102 Uiso calc U R 1
H H7C -0.0867 0.9374 0.1435 0.102 Uiso calc U R 1
C C31 -0.1365(13) 1.4057(10) 0.3173(8) 0.057(4) Uani d . . 1
H H31A -0.2281 1.4214 0.3287 0.068 Uiso calc U R 1
C C32 -0.0653(14) 1.4286(10) 0.3632(7) 0.055(3) Uani d . . 1
H H32A -0.1074 1.4627 0.4048 0.066 Uiso calc U R 1
C C49 -0.2045(14) 0.4905(16) 0.9306(9) 0.055(5) Uani d . . 1
H H49A -0.2 0.4478 0.9812 0.083 Uiso calc U R 1
H H49B -0.2844 0.5562 0.9274 0.083 Uiso calc U R 1
H H49C -0.2053 0.4387 0.8976 0.083 Uiso calc U R 1
C C76 0.3195(19) 0.0289(17) 0.6021(8) 0.073(6) Uani d . . 1
H H76A 0.2441 0.0193 0.5839 0.11 Uiso calc U R 1
H H76B 0.3492 0.0898 0.5682 0.11 Uiso calc U R 1
H H76C 0.3902 -0.0444 0.6056 0.11 Uiso calc U R 1
C C33 0.0659(15) 1.4023(12) 0.3492(8) 0.052(4) Uani d . . 1
H H33A 0.1151 1.4164 0.3824 0.062 Uiso calc U R 1
C C36 0.0538(12) 1.1743(11) 0.0241(7) 0.043(3) Uani d . . 1
H H36A 0.1154 1.1452 -0.0164 0.065 Uiso calc U R 1
H H36B 0.0223 1.1111 0.0539 0.065 Uiso calc U R 1
H H36C -0.0201 1.2375 0.0041 0.065 Uiso calc U R 1
C C68 0.5074(16) 0.0536(12) 0.6860(7) 0.044(4) Uani d . . 1
H H68A 0.5374 0.0258 0.641 0.053 Uiso calc U R 1
C C42 0.2194(14) 0.7154(13) 0.8051(8) 0.035(4) Uani d . . 1
H H42A 0.3009 0.726 0.8161 0.042 Uiso calc U R 1
H H42B 0.1707 0.6923 0.852 0.042 Uiso calc U R 1
C C52 0.4758(16) 0.7129(17) 0.6887(11) 0.071(6) Uani d . . 1
H H52A 0.5663 0.6872 0.6677 0.107 Uiso calc U R 1
H H52B 0.4222 0.7685 0.6513 0.107 Uiso calc U R 1
H H52C 0.4721 0.7503 0.7306 0.107 Uiso calc U R 1
C C69 0.5935(15) 0.0675(13) 0.7261(8) 0.054(4) Uani d . . 1
H H69A 0.6834 0.0482 0.7089 0.065 Uiso calc U R 1
C C12 0.3752(19) 0.824(2) 0.4793(10) 0.086(7) Uani d . . 1
H H12A 0.4302 0.8364 0.5121 0.129 Uiso calc U R 1
H H12B 0.314 0.8984 0.46 0.129 Uiso calc U R 1
H H12C 0.3264 0.7712 0.5068 0.129 Uiso calc U R 1
H H1 0.130(8) 1.094(7) 0.245(4) 0.01(2) Uiso d . . 1
H H2 0.264(11) 0.347(9) 0.698(6) 0.04(3) Uiso d . . 1

loop_
_atom_site_aniso_label
_atom_site_aniso_U_11
_atom_site_aniso_U_22
_atom_site_aniso_U_33
_atom_site_aniso_U_12
_atom_site_aniso_U_13
_atom_site_aniso_U_23
Zr2 0.0323(7) 0.0189(8) 0.0284(8) -0.0090(6) -0.0035(6) -0.0030(6)
P2 0.047(2) 0.018(2) 0.031(2) -0.0104(19) -0.0002(18) -0.0021(18)
Si5 0.034(2) 0.033(3) 0.045(3) -0.0143(19) -0.0048(19) 0.001(2)
Si6 0.050(2) 0.042(3) 0.035(2) -0.014(2) -0.0111(19) -0.005(2)
N8 0.045(8) 0.051(9) 0.032(7) -0.019(6) -0.009(6) -0.001(6)
N7 0.042(6) 0.016(6) 0.018(6) 0.000(5) -0.009(5) -0.006(5)
N6 0.036(6) 0.020(6) 0.038(7) -0.011(5) -0.009(5) -0.009(5)
N5 0.039(7) 0.025(7) 0.035(7) -0.008(6) -0.003(5) -0.018(6)
C65 0.039(7) 0.010(7) 0.019(7) 0.005(6) -0.005(6) -0.006(5)
C56 0.049(9) 0.025(9) 0.011(7) -0.014(7) -0.001(6) 0.000(6)
C59 0.036(8) 0.022(8) 0.027(7) -0.008(6) -0.016(6) -0.002(6)
O2 0.082(7) 0.049(7) 0.049(7) -0.021(6) -0.022(5) -0.028(5)
C57 0.057(10) 0.032(9) 0.033(8) -0.020(8) -0.017(7) 0.001(7)
C44 0.035(8) 0.032(10) 0.060(11) 0.015(7) 0.002(7) -0.015(8)
C74 0.028(7) 0.023(7) 0.035(8) -0.009(6) 0.002(6) -0.001(6)
C64 0.041(7) 0.022(8) 0.024(7) -0.026(6) -0.007(5) -0.004(6)
C41 0.043(8) 0.030(9) 0.039(8) 0.003(7) -0.018(6) 0.001(6)
C43 0.053(9) 0.027(9) 0.032(8) -0.023(7) -0.007(6) 0.010(7)
C46 0.061(9) 0.028(8) 0.022(8) 0.001(7) -0.007(6) 0.001(6)
C58 0.039(8) 0.051(10) 0.042(9) -0.027(8) -0.001(6) -0.012(8)
C47 0.054(9) 0.040(10) 0.029(8) -0.012(7) 0.002(6) -0.008(7)
C66 0.039(7) 0.022(7) 0.025(7) -0.015(6) -0.007(6) -0.009(6)
C45 0.063(10) 0.009(7) 0.056(10) -0.008(7) -0.009(8) -0.004(7)
C63 0.041(8) 0.015(7) 0.042(8) -0.005(6) -0.020(6) 0.002(6)
C60 0.045(8) 0.071(12) 0.038(8) -0.037(8) -0.004(7) -0.022(8)
C48 0.048(8) 0.038(9) 0.025(7) -0.007(7) 0.001(6) -0.008(6)
C75 0.033(7) 0.014(6) 0.026(7) 0.006(5) -0.005(6) -0.003(5)
C67 0.057(11) 0.033(9) 0.043(9) 0.001(8) 0.000(8) -0.009(7)
C72 0.037(7) 0.035(7) 0.051(7) -0.013(5) -0.011(6) -0.005(6)
C62 0.077(11) 0.017(7) 0.048(9) -0.024(7) -0.024(7) 0.002(6)
Si4 0.037(2) 0.026(2) 0.028(2) -0.0100(17) 0.0041(16) -0.0051(17)
C54 0.060(10) 0.030(9) 0.065(11) -0.016(8) -0.009(8) 0.000(8)
C71 0.028(6) 0.036(7) 0.050(7) -0.004(5) -0.005(5) -0.012(6)
C73 0.041(7) 0.025(6) 0.029(6) -0.014(6) -0.012(6) -0.004(5)
C70 0.060(10) 0.026(8) 0.049(10) -0.016(7) 0.007(8) -0.008(7)
C61 0.054(10) 0.021(7) 0.042(8) -0.022(7) -0.020(7) 0.001(6)
C53 0.103(13) 0.042(9) 0.066(11) -0.021(9) -0.055(10) 0.017(8)
C50 0.055(10) 0.116(18) 0.067(13) -0.036(11) 0.013(9) -0.036(12)
C51 0.058(11) 0.099(16) 0.064(12) 0.014(10) -0.010(9) -0.001(11)
C55 0.103(13) 0.063(11) 0.040(9) -0.034(10) 0.007(8) -0.015(8)
Zr1 0.0294(7) 0.0184(8) 0.0268(8) -0.0073(6) -0.0040(5) -0.0025(6)
Si3 0.033(2) 0.028(2) 0.038(2) -0.0082(17) 0.0002(16) -0.0108(18)
P1 0.037(2) 0.023(2) 0.038(2) -0.0078(18) 0.0044(18) -0.007(2)
Si2 0.046(2) 0.026(2) 0.025(2) -0.0061(18) -0.0054(16) -0.0043(17)
Si1 0.040(2) 0.035(3) 0.052(3) -0.017(2) -0.006(2) 0.004(2)
N4 0.056(8) 0.003(6) 0.041(8) -0.009(5) -0.017(6) -0.004(6)
N2 0.043(7) 0.025(7) 0.036(7) -0.018(6) -0.009(5) 0.009(6)
N1 0.043(7) 0.027(7) 0.038(7) -0.013(6) 0.000(5) 0.000(6)
N3 0.028(6) 0.027(7) 0.036(7) -0.003(5) -0.001(5) -0.001(5)
O1 0.038(5) 0.036(5) 0.035(5) -0.012(4) -0.006(4) -0.016(4)
C34 0.066(10) 0.029(9) 0.017(7) -0.009(7) 0.010(7) -0.006(6)
C6 0.077(11) 0.023(9) 0.026(8) -0.010(8) -0.017(8) -0.002(6)
C25 0.044(8) 0.048(10) 0.024(7) -0.035(7) 0.003(6) -0.023(7)
C16 0.031(8) 0.018(9) 0.042(9) -0.008(7) -0.012(7) -0.003(7)
C19 0.053(9) 0.029(9) 0.037(8) -0.026(7) 0.000(6) -0.013(7)
C23 0.036(7) 0.032(8) 0.043(8) -0.021(6) -0.008(6) -0.014(7)
C3 0.033(7) 0.034(9) 0.032(7) -0.004(6) 0.005(6) -0.014(6)
C5 0.081(11) 0.018(8) 0.065(12) -0.025(8) -0.012(9) -0.007(8)
C29 0.025(8) 0.045(10) 0.067(12) -0.006(7) -0.008(8) 0.010(9)
C26 0.033(7) 0.011(6) 0.029(7) 0.004(5) 0.005(6) 0.001(5)
C24 0.047(9) 0.021(8) 0.021(7) -0.013(7) -0.007(6) 0.001(6)
C17 0.027(7) 0.024(8) 0.035(8) -0.007(6) -0.001(6) -0.005(7)
C4 0.068(10) 0.051(11) 0.031(9) -0.033(9) -0.018(7) -0.006(8)
C1 0.063(10) 0.051(11) 0.050(11) -0.038(9) -0.003(8) -0.018(9)
C18 0.045(8) 0.023(8) 0.040(8) -0.009(7) -0.002(6) -0.014(6)
C27 0.030(7) 0.016(7) 0.040(9) -0.009(5) -0.001(6) -0.004(6)
C15 0.049(8) 0.026(9) 0.025(8) -0.009(7) -0.004(6) -0.002(6)
C2 0.065(10) 0.029(9) 0.036(9) -0.004(7) -0.015(7) 0.001(7)
C11 0.042(8) 0.079(13) 0.049(10) -0.028(8) -0.034(7) 0.003(9)
C35 0.048(9) 0.019(7) 0.029(8) -0.017(6) 0.002(6) 0.000(6)
C20 0.050(8) 0.030(8) 0.039(8) -0.026(7) 0.001(6) -0.008(6)
C9 0.051(10) 0.028(8) 0.098(13) -0.006(7) 0.008(9) 0.008(9)
C13 0.047(8) 0.035(9) 0.048(9) -0.010(7) -0.002(6) -0.011(7)
C8 0.041(8) 0.046(10) 0.054(10) -0.019(7) 0.015(7) 0.004(8)
C22 0.065(11) 0.034(9) 0.039(8) -0.029(8) -0.023(8) 0.002(7)
C14 0.052(9) 0.044(9) 0.062(10) -0.036(7) 0.024(7) -0.021(7)
C30 0.042(9) 0.035(8) 0.032(8) 0.011(7) 0.000(7) 0.006(7)
C10 0.068(10) 0.043(9) 0.044(8) -0.009(7) -0.005(7) -0.013(7)
C28 0.037(8) 0.018(7) 0.060(10) 0.004(6) -0.012(7) -0.007(6)
C21 0.060(10) 0.033(9) 0.026(7) -0.018(7) 0.002(6) 0.002(6)
C7 0.053(10) 0.082(13) 0.056(11) -0.021(9) -0.007(8) 0.019(9)
C31 0.047(8) 0.033(8) 0.073(10) 0.004(6) 0.014(8) -0.011(7)
C32 0.058(9) 0.040(8) 0.061(9) -0.009(7) 0.018(7) -0.022(7)
C49 0.049(9) 0.061(11) 0.054(9) -0.006(8) 0.009(7) -0.031(8)
C76 0.130(16) 0.083(13) 0.034(8) -0.061(12) -0.005(9) -0.022(8)
C33 0.075(11) 0.028(8) 0.059(10) -0.016(7) -0.007(8) -0.020(7)
C36 0.045(8) 0.041(8) 0.048(8) -0.013(7) -0.008(6) -0.015(6)
C68 0.071(11) 0.038(8) 0.019(8) -0.007(7) -0.009(8) -0.007(7)
C42 0.035(8) 0.027(8) 0.040(9) -0.005(7) -0.020(7) 0.003(7)
C52 0.051(10) 0.071(12) 0.100(14) -0.049(9) -0.006(9) 0.011(10)
C69 0.046(9) 0.043(9) 0.042(9) 0.016(7) 0.017(8) -0.001(7)
C12 0.072(11) 0.119(17) 0.060(12) -0.001(11) 0.002(9) -0.052(12)

loop_
_atom_type_symbol
_atom_type_description
_atom_type_scat_dispersion_real
_atom_type_scat_dispersion_imag
_atom_type_scat_source
C C 0.0033 0.0016 'International Tables Vol C Tables 4.2.6.8 and 6.1.1.4'
H H 0.0000 0.0000 'International Tables Vol C Tables 4.2.6.8 and 6.1.1.4'
N N 0.0061 0.0033 'International Tables Vol C Tables 4.2.6.8 and 6.1.1.4'
O O 0.0106 0.0060 'International Tables Vol C Tables 4.2.6.8 and 6.1.1.4'
Si Si 0.0817 0.0704 'International Tables Vol C Tables 4.2.6.8 and 6.1.1.4'
P P 0.1023 0.0942 'International Tables Vol C Tables 4.2.6.8 and 6.1.1.4'
Zr Zr -2.9673 0.5597 'International Tables Vol C Tables 4.2.6.8 and 6.1.1.4'

loop_
_geom_angle_atom_site_label_1
_geom_angle_atom_site_label_2
_geom_angle_atom_site_label_3
_geom_angle
N5 Zr2 N6 111.9(4)
N5 Zr2 N7 112.1(4)
N6 Zr2 N7 111.7(4)
N5 Zr2 N8 72.8(4)
N6 Zr2 N8 73.1(4)
N7 Zr2 N8 73.3(4)
N5 Zr2 P2 113.5(3)
N6 Zr2 P2 109.6(3)
N7 Zr2 P2 97.2(3)
N8 Zr2 P2 170.3(3)
C56 P2 Zr2 115.5(4)
C56 P2 H2 106.(5)
Zr2 P2 H2 104.(6)
N6 Si5 C50 111.8(7)
N6 Si5 C51 111.1(7)
C50 Si5 C51 108.7(10)
N6 Si5 C52 109.4(7)
C50 Si5 C52 105.5(10)
C51 Si5 C52 110.2(10)
N7 Si6 C53 110.0(7)
N7 Si6 C55 108.9(7)
C53 Si6 C55 113.6(8)
N7 Si6 C54 111.8(7)
C53 Si6 C54 105.1(8)
C55 Si6 C54 107.4(8)
C45 N8 C44 111.1(12)
C45 N8 C46 109.4(12)
C44 N8 C46 111.6(12)
C45 N8 Zr2 107.9(8)
C44 N8 Zr2 107.4(9)
C46 N8 Zr2 109.4(9)
C43 N7 Si6 118.1(9)
C43 N7 Zr2 112.6(8)
Si6 N7 Zr2 127.9(7)
C42 N6 Si5 116.2(9)
C42 N6 Zr2 114.9(8)
Si5 N6 Zr2 128.0(6)
C41 N5 Si4 115.2(9)
C41 N5 Zr2 116.7(10)
Si4 N5 Zr2 124.2(6)
C56 C65 C64 119.2(12)
C56 C65 C66 121.9(12)
C64 C65 C66 118.4(11)
C65 C56 C57 118.7(13)
C65 C56 P2 123.0(11)
C57 C56 P2 118.2(11)
C58 C59 C60 123.8(13)
C58 C59 C64 117.2(13)
C60 C59 C64 118.8(12)
C76 O2 C67 120.2(13)
C58 C57 C56 123.2(15)
C58 C57 H57A 118.4
C56 C57 H57A 118.4
N8 C44 C41 109.1(13)
N8 C44 H44A 109.9
C41 C44 H44A 109.8
N8 C44 H44B 109.8
C41 C44 H44B 109.9
H44A C44 H44B 108.3
C73 C74 C75 122.8(11)
C73 C74 H74A 118.6
C75 C74 H74A 118.6
C65 C64 C59 121.3(12)
C65 C64 C63 121.5(11)
C59 C64 C63 117.1(12)
N5 C41 C44 106.9(12)
N5 C41 H41A 110.3
C44 C41 H41A 110.3
N5 C41 H41B 110.4
C44 C41 H41B 110.3
H41A C41 H41B 108.6
N7 C43 C46 108.8(11)
N7 C43 H43A 109.9
C46 C43 H43A 109.9
N7 C43 H43B 109.9
C46 C43 H43B 109.9
H43A C43 H43B 108.3
N8 C46 C43 105.5(12)
N8 C46 H46A 110.7
C43 C46 H46A 110.7
N8 C46 H46B 110.6
C43 C46 H46B 110.6
H46A C46 H46B 108.8
C57 C58 C59 119.8(14)
C57 C58 H58A 120.1
C59 C58 H58A 120.1
Si4 C47 H47A 109.5
Si4 C47 H47B 109.5
H47A C47 H47B 109.5
Si4 C47 H47C 109.5
H47A C47 H47C 109.5
H47B C47 H47C 109.5
C67 C66 C75 118.8(13)
C67 C66 C65 120.2(12)
C75 C66 C65 121.0(11)
N8 C45 C42 107.5(12)
N8 C45 H45A 110.2
C42 C45 H45A 110.2
N8 C45 H45B 110.2
C42 C45 H45B 110.2
H45A C45 H45B 108.5
C62 C63 C64 118.5(12)
C62 C63 H63A 120.8
C64 C63 H63A 120.8
C61 C60 C59 122.8(13)
C61 C60 H60A 118.6
C59 C60 H60A 118.6
Si4 C48 H48A 109.5
Si4 C48 H48B 109.5
H48A C48 H48B 109.5
Si4 C48 H48C 109.5
H48A C48 H48C 109.5
H48B C48 H48C 109.5
C66 C75 C70 120.5(12)
C66 C75 C74 121.8(11)
C70 C75 C74 117.8(12)
C66 C67 C68 121.6(16)
C66 C67 O2 115.6(14)
C68 C67 O2 122.9(15)
C71 C72 C73 120.9(10)
C71 C72 H72A 119.6
C73 C72 H72A 119.6
C61 C62 C63 123.7(14)
C61 C62 H62A 118.1
C63 C62 H62A 118.1
N5 Si4 C47 107.0(6)
N5 Si4 C49 110.2(7)
C47 Si4 C49 112.8(8)
N5 Si4 C48 111.8(6)
C47 Si4 C48 109.3(7)
C49 Si4 C48 105.8(7)
Si6 C54 H54A 109.5
Si6 C54 H54B 109.5
H54A C54 H54B 109.5
Si6 C54 H54C 109.5
H54A C54 H54C 109.5
H54B C54 H54C 109.5
C72 C71 C70 121.5(11)
C72 C71 H71A 119.2
C70 C71 H71A 119.2
C74 C73 C72 118.2(11)
C74 C73 H73A 120.9
C72 C73 H73A 120.9
C69 C70 C71 124.4(14)
C69 C70 C75 116.6(14)
C71 C70 C75 118.9(12)
C60 C61 C62 118.8(15)
C60 C61 H61A 120.6
C62 C61 H61A 120.6
Si6 C53 H53A 109.5
Si6 C53 H53B 109.5
H53A C53 H53B 109.5
Si6 C53 H53C 109.5
H53A C53 H53C 109.5
H53B C53 H53C 109.5
Si5 C50 H50A 109.5
Si5 C50 H50B 109.4
H50A C50 H50B 109.5
Si5 C50 H50C 109.5
H50A C50 H50C 109.5
H50B C50 H50C 109.5
Si5 C51 H51A 109.5
Si5 C51 H51B 109.5
H51A C51 H51B 109.5
Si5 C51 H51C 109.5
H51A C51 H51C 109.5
H51B C51 H51C 109.5
Si6 C55 H55A 109.5
Si6 C55 H55B 109.4
H55A C55 H55B 109.5
Si6 C55 H55C 109.5
H55A C55 H55C 109.5
H55B C55 H55C 109.5
N2 Zr1 N1 110.7(5)
N2 Zr1 N3 111.5(5)
N1 Zr1 N3 116.6(5)
N2 Zr1 N4 73.8(4)
N1 Zr1 N4 74.6(4)
N3 Zr1 N4 74.4(4)
N2 Zr1 P1 97.6(4)
N1 Zr1 P1 106.6(4)
N3 Zr1 P1 112.2(4)
N4 Zr1 P1 170.9(3)
N3 Si3 C14 110.7(7)
N3 Si3 C13 113.0(7)
C14 Si3 C13 106.5(7)
N3 Si3 C15 106.9(6)
C14 Si3 C15 112.5(7)
C13 Si3 C15 107.4(7)
C16 P1 Zr1 115.3(5)
C16 P1 H1 97.(3)
Zr1 P1 H1 101.(3)
N2 Si2 C11 109.4(6)
N2 Si2 C10 112.0(7)
C11 Si2 C10 106.8(7)
N2 Si2 C12 111.0(8)
C11 Si2 C12 109.9(10)
C10 Si2 C12 107.6(8)
N1 Si1 C7 113.4(7)
N1 Si1 C9 111.8(7)
C7 Si1 C9 106.6(9)
N1 Si1 C8 106.9(7)
C7 Si1 C8 109.0(9)
C9 Si1 C8 109.1(8)
C5 N4 C6 112.7(11)
C5 N4 C4 112.7(12)
C6 N4 C4 114.5(12)
C5 N4 Zr1 104.3(8)
C6 N4 Zr1 106.0(8)
C4 N4 Zr1 105.6(9)
C2 N2 Si2 117.3(10)
C2 N2 Zr1 113.8(9)
Si2 N2 Zr1 128.0(7)
C1 N1 Si1 117.1(10)
C1 N1 Zr1 110.7(9)
Si1 N1 Zr1 129.5(7)
C3 N3 Si3 116.7(9)
C3 N3 Zr1 113.3(8)
Si3 N3 Zr1 124.8(6)
C27 O1 C36 119.9(9)
C35 C34 C33 119.7(15)
C35 C34 H34A 120.2
C33 C34 H34A 120.1
N4 C6 C3 109.9(11)
N4 C6 H6A 109.7
C3 C6 H6A 109.7
N4 C6 H6B 109.6
C3 C6 H6B 109.7
H6A C6 H6B 108.2
C16 C25 C24 120.9(12)
C16 C25 C26 119.3(12)
C24 C25 C26 119.7(13)
C25 C16 C17 116.6(13)
C25 C16 P1 125.2(10)
C17 C16 P1 118.0(11)
C18 C19 C24 120.1(13)
C18 C19 C20 123.4(13)
C24 C19 C20 116.5(13)
C22 C23 C24 120.3(13)
C22 C23 H23A 119.8
C24 C23 H23A 119.8
N3 C3 C6 108.7(11)
N3 C3 H3A 109.9
C6 C3 H3A 109.9
N3 C3 H3B 109.9
C6 C3 H3B 109.9
H3A C3 H3B 108.3
N4 C5 C2 110.4(13)
N4 C5 H5A 109.6
C2 C5 H5A 109.6
N4 C5 H5B 109.5
C2 C5 H5B 109.5
H5A C5 H5B 108.1
C28 C29 C30 122.3(14)
C28 C29 H29A 118.8
C30 C29 H29A 118.8
C27 C26 C35 120.7(12)
C27 C26 C25 120.0(12)
C35 C26 C25 119.3(13)
C23 C24 C19 121.0(13)
C23 C24 C25 120.6(13)
C19 C24 C25 118.2(12)
C18 C17 C16 122.5(13)
C18 C17 H17A 118.7
C16 C17 H17A 118.7
N4 C4 C1 108.4(13)
N4 C4 H4A 110.0
C1 C4 H4A 110.0
N4 C4 H4B 110.0
C1 C4 H4B 110.0
H4A C4 H4B 108.4
C4 C1 N1 110.0(13)
C4 C1 H1A 109.6
N1 C1 H1A 109.6
C4 C1 H1B 109.7
N1 C1 H1B 109.7
H1A C1 H1B 108.2
C17 C18 C19 121.5(13)
C17 C18 H18A 119.2
C19 C18 H18A 119.2
O1 C27 C26 115.8(11)
O1 C27 C28 123.6(12)
C26 C27 C28 120.6(13)
Si3 C15 H15A 109.5
Si3 C15 H15B 109.5
H15A C15 H15B 109.5
Si3 C15 H15C 109.5
H15A C15 H15C 109.5
H15B C15 H15C 109.5
N2 C2 C5 107.3(13)
N2 C2 H2A 110.2
C5 C2 H2A 110.3
N2 C2 H2B 110.2
C5 C2 H2B 110.3
H2A C2 H2B 108.5
Si2 C11 H11A 109.5
Si2 C11 H11B 109.5
H11A C11 H11B 109.5
Si2 C11 H11C 109.5
H11A C11 H11C 109.5
H11B C11 H11C 109.5
C34 C35 C26 123.1(13)
C34 C35 C30 121.8(14)
C26 C35 C30 115.1(13)
C21 C20 C19 121.5(13)
C21 C20 H20A 119.3
C19 C20 H20A 119.2
Si1 C9 H9A 109.5
Si1 C9 H9B 109.5
H9A C9 H9B 109.5
Si1 C9 H9C 109.5
H9A C9 H9C 109.5
H9B C9 H9C 109.5
Si3 C13 H13A 109.5
Si3 C13 H13B 109.5
H13A C13 H13B 109.5
Si3 C13 H13C 109.5
H13A C13 H13C 109.5
H13B C13 H13C 109.5
Si1 C8 H8A 109.5
Si1 C8 H8B 109.4
H8A C8 H8B 109.5
Si1 C8 H8C 109.5
H8A C8 H8C 109.5
H8B C8 H8C 109.5
C23 C22 C21 120.7(14)
C23 C22 H22A 119.6
C21 C22 H22A 119.6
Si3 C14 H14A 109.5
Si3 C14 H14B 109.5
H14A C14 H14B 109.5
Si3 C14 H14C 109.5
H14A C14 H14C 109.5
H14B C14 H14C 109.5
C29 C30 C35 121.3(13)
C29 C30 C31 124.3(14)
C35 C30 C31 114.4(14)
Si2 C10 H10A 109.5
Si2 C10 H10B 109.5
H10A C10 H10B 109.5
Si2 C10 H10C 109.5
H10A C10 H10C 109.5
H10B C10 H10C 109.5
C29 C28 C27 120.0(14)
C29 C28 H28A 120.0
C27 C28 H28A 120.0
C20 C21 C22 119.8(14)
C20 C21 H21A 120.1
C22 C21 H21A 120.1
Si1 C7 H7A 109.5
Si1 C7 H7B 109.5
H7A C7 H7B 109.5
Si1 C7 H7C 109.5
H7A C7 H7C 109.5
H7B C7 H7C 109.5
C32 C31 C30 122.4(13)
C32 C31 H31A 118.8
C30 C31 H31A 118.8
C33 C32 C31 119.5(13)
C33 C32 H32A 120.3
C31 C32 H32A 120.3
Si4 C49 H49A 109.5
Si4 C49 H49B 109.5
H49A C49 H49B 109.5
Si4 C49 H49C 109.5
H49A C49 H49C 109.5
H49B C49 H49C 109.5
O2 C76 H76A 109.5
O2 C76 H76B 109.5
H76A C76 H76B 109.5
O2 C76 H76C 109.4
H76A C76 H76C 109.5
H76B C76 H76C 109.5
C32 C33 C34 122.2(15)
C32 C33 H33A 118.9
C34 C33 H33A 118.9
O1 C36 H36A 109.5
O1 C36 H36B 109.5
H36A C36 H36B 109.5
O1 C36 H36C 109.5
H36A C36 H36C 109.5
H36B C36 H36C 109.5
C69 C68 C67 120.8(14)
C69 C68 H68A 119.6
C67 C68 H68A 119.6
N6 C42 C45 105.9(11)
N6 C42 H42A 110.6
C45 C42 H42A 110.6
N6 C42 H42B 110.5
C45 C42 H42B 110.5
H42A C42 H42B 108.7
Si5 C52 H52A 109.5
Si5 C52 H52B 109.5
H52A C52 H52B 109.5
Si5 C52 H52C 109.5
H52A C52 H52C 109.5
H52B C52 H52C 109.5
C68 C69 C70 121.7(14)
C68 C69 H69A 119.2
C70 C69 H69A 119.1
Si2 C12 H12A 109.4
Si2 C12 H12B 109.5
H12A C12 H12B 109.5
Si2 C12 H12C 109.5
H12A C12 H12C 109.5
H12B C12 H12C 109.5

loop_
_geom_bond_atom_site_label_1
_geom_bond_atom_site_label_2
_geom_bond_distance
Zr2 N5 2.066(11)
Zr2 N6 2.073(11)
Zr2 N7 2.100(10)
Zr2 N8 2.492(14)
Zr2 P2 2.737(4)
P2 C56 1.847(14)
P2 H2 1.10(11)
Si5 N6 1.752(12)
Si5 C50 1.846(19)
Si5 C51 1.902(18)
Si5 C52 1.921(18)
Si6 N7 1.722(12)
Si6 C53 1.843(17)
Si6 C55 1.840(15)
Si6 C54 1.863(16)
N8 C45 1.489(19)
N8 C44 1.498(18)
N8 C46 1.504(18)
N7 C43 1.487(18)
N6 C42 1.464(18)
N5 C41 1.464(18)
N5 Si4 1.744(12)
C65 C56 1.382(18)
C65 C64 1.415(18)
C65 C66 1.518(18)
C56 C57 1.398(19)
C59 C58 1.42(2)
C59 C60 1.42(2)
C59 C64 1.424(18)
O2 C76 1.397(17)
O2 C67 1.416(19)
C57 C58 1.36(2)
C57 H57A 0.95
C44 C41 1.51(2)
C44 H44A 0.99
C44 H44B 0.99
C74 C73 1.345(16)
C74 C75 1.439(16)
C74 H74A 0.95
C64 C63 1.487(18)
C41 H41A 0.99
C41 H41B 0.99
C43 C46 1.54(2)
C43 H43A 0.99
C43 H43B 0.99
C46 H46A 0.99
C46 H46B 0.99
C58 H58A 0.95
C47 Si4 1.837(15)
C47 H47A 0.98
C47 H47B 0.98
C47 H47C 0.98
C66 C67 1.369(19)
C66 C75 1.406(18)
C45 C42 1.56(2)
C45 H45A 0.99
C45 H45B 0.99
C63 C62 1.37(2)
C63 H63A 0.95
C60 C61 1.37(2)
C60 H60A 0.95
C48 Si4 1.889(15)
C48 H48A 0.98
C48 H48B 0.98
C48 H48C 0.98
C75 C70 1.438(19)
C67 C68 1.37(2)
C72 C71 1.357(15)
C72 C73 1.456(15)
C72 H72A 0.95
C62 C61 1.365(19)
C62 H62A 0.95
Si4 C49 1.865(17)
C54 H54A 0.98
C54 H54B 0.98
C54 H54C 0.98
C71 C70 1.407(19)
C71 H71A 0.95
C73 H73A 0.95
C70 C69 1.41(2)
C61 H61A 0.95
C53 H53A 0.98
C53 H53B 0.98
C53 H53C 0.98
C50 H50A 0.98
C50 H50B 0.98
C50 H50C 0.98
C51 H51A 0.98
C51 H51B 0.98
C51 H51C 0.98
C55 H55A 0.98
C55 H55B 0.98
C55 H55C 0.98
Zr1 N2 2.031(11)
Zr1 N1 2.053(13)
Zr1 N3 2.067(11)
Zr1 N4 2.537(11)
Zr1 P1 2.738(4)
Si3 N3 1.726(12)
Si3 C14 1.878(14)
Si3 C13 1.887(15)
Si3 C15 1.889(14)
P1 C16 1.794(15)
P1 H1 1.67(8)
Si2 N2 1.749(12)
Si2 C11 1.863(16)
Si2 C10 1.908(16)
Si2 C12 1.923(16)
Si1 N1 1.725(12)
Si1 C7 1.815(17)
Si1 C9 1.841(18)
Si1 C8 1.863(17)
N4 C5 1.458(18)
N4 C6 1.472(19)
N4 C4 1.471(18)
N2 C2 1.47(2)
N1 C1 1.50(2)
N3 C3 1.511(18)
O1 C27 1.361(15)
O1 C36 1.439(14)
C34 C35 1.34(2)
C34 C33 1.42(2)
C34 H34A 0.95
C6 C3 1.51(2)
C6 H6A 0.99
C6 H6B 0.99
C25 C16 1.41(2)
C25 C24 1.476(19)
C25 C26 1.503(18)
C16 C17 1.426(18)
C19 C18 1.39(2)
C19 C24 1.399(19)
C19 C20 1.453(19)
C23 C22 1.375(19)
C23 C24 1.379(19)
C23 H23A 0.95
C3 H3A 0.99
C3 H3B 0.99
C5 C2 1.50(2)
C5 H5A 0.99
C5 H5B 0.99
C29 C28 1.34(2)
C29 C30 1.35(2)
C29 H29A 0.95
C26 C27 1.372(19)
C26 C35 1.447(19)
C17 C18 1.369(19)
C17 H17A 0.95
C4 C1 1.49(2)
C4 H4A 0.99
C4 H4B 0.99
C1 H1A 0.99
C1 H1B 0.99
C18 H18A 0.95
C27 C28 1.415(17)
C15 H15A 0.98
C15 H15B 0.98
C15 H15C 0.98
C2 H2A 0.99
C2 H2B 0.99
C11 H11A 0.98
C11 H11B 0.98
C11 H11C 0.98
C35 C30 1.46(2)
C20 C21 1.34(2)
C20 H20A 0.95
C9 H9A 0.98
C9 H9B 0.98
C9 H9C 0.98
C13 H13A 0.98
C13 H13B 0.98
C13 H13C 0.98
C8 H8A 0.98
C8 H8B 0.98
C8 H8C 0.98
C22 C21 1.389(19)
C22 H22A 0.95
C14 H14A 0.98
C14 H14B 0.98
C14 H14C 0.98
C30 C31 1.468(18)
C10 H10A 0.98
C10 H10B 0.98
C10 H10C 0.98
C28 H28A 0.95
C21 H21A 0.95
C7 H7A 0.98
C7 H7B 0.98
C7 H7C 0.98
C31 C32 1.361(19)
C31 H31A 0.95
C32 C33 1.354(19)
C32 H32A 0.95
C49 H49A 0.98
C49 H49B 0.98
C49 H49C 0.98
C76 H76A 0.98
C76 H76B 0.98
C76 H76C 0.98
C33 H33A 0.95
C36 H36A 0.98
C36 H36B 0.98
C36 H36C 0.98
C68 C69 1.35(2)
C68 H68A 0.95
C42 H42A 0.99
C42 H42B 0.99
C52 H52A 0.98
C52 H52B 0.98
C52 H52C 0.98
C69 H69A 0.95
C12 H12A 0.98
C12 H12B 0.98
C12 H12C 0.98

loop_
_geom_torsion_atom_site_label_1
_geom_torsion_atom_site_label_2
_geom_torsion_atom_site_label_3
_geom_torsion_atom_site_label_4
_geom_torsion
C53 Si6 N7 C43 -38.7(12)
C55 Si6 N7 C43 86.4(11)
C54 Si6 N7 C43 -155.0(10)
C53 Si6 N7 Zr2 126.1(8)
C55 Si6 N7 Zr2 -108.8(9)
C54 Si6 N7 Zr2 9.7(10)
C50 Si5 N6 C42 -157.7(11)
C51 Si5 N6 C42 80.7(13)
C52 Si5 N6 C42 -41.2(12)
C50 Si5 N6 Zr2 11.2(12)
C51 Si5 N6 Zr2 -110.4(11)
C52 Si5 N6 Zr2 127.6(9)
C64 C65 C56 C57 -8.(2)
C66 C65 C56 C57 179.6(12)
C64 C65 C56 P2 177.2(10)
C66 C65 C56 P2 4.8(18)
Zr2 P2 C56 C65 -130.7(10)
Zr2 P2 C56 C57 54.5(12)
C65 C56 C57 C58 5.(2)
P2 C56 C57 C58 179.8(11)
C45 N8 C44 C41 -144.7(12)
C46 N8 C44 C41 93.0(15)
Zr2 N8 C44 C41 -26.9(14)
C56 C65 C64 C59 9.0(19)
C66 C65 C64 C59 -178.3(12)
C56 C65 C64 C63 -174.1(12)
C66 C65 C64 C63 -1.3(18)
C58 C59 C64 C65 -6.3(19)
C60 C59 C64 C65 178.7(12)
C58 C59 C64 C63 176.6(11)
C60 C59 C64 C63 1.6(18)
Si4 N5 C41 C44 100.9(12)
Zr2 N5 C41 C44 -57.9(14)
N8 C44 C41 N5 52.2(16)
Si6 N7 C43 C46 105.5(11)
Zr2 N7 C43 C46 -61.5(13)
C45 N8 C46 C43 91.4(14)
C44 N8 C46 C43 -145.3(13)
Zr2 N8 C46 C43 -26.6(13)
N7 C43 C46 N8 55.1(15)
C56 C57 C58 C59 -2.(2)
C60 C59 C58 C57 177.6(13)
C64 C59 C58 C57 3.(2)
C56 C65 C66 C67 -85.9(18)
C64 C65 C66 C67 101.6(16)
C56 C65 C66 C75 92.2(16)
C64 C65 C66 C75 -80.3(16)
C44 N8 C45 C42 89.8(15)
C46 N8 C45 C42 -146.6(12)
Zr2 N8 C45 C42 -27.7(13)
C65 C64 C63 C62 -179.5(13)
C59 C64 C63 C62 -2.4(18)
C58 C59 C60 C61 -176.7(14)
C64 C59 C60 C61 -2.(2)
C67 C66 C75 C70 -1.(2)
C65 C66 C75 C70 -178.9(12)
C67 C66 C75 C74 179.7(13)
C65 C66 C75 C74 1.5(19)
C73 C74 C75 C66 -179.5(12)
C73 C74 C75 C70 0.9(19)
C75 C66 C67 C68 -2.(2)
C65 C66 C67 C68 176.3(14)
C75 C66 C67 O2 177.4(13)
C65 C66 C67 O2 -4.(2)
C76 O2 C67 C66 171.9(15)
C76 O2 C67 C68 -9.(2)
C64 C63 C62 C61 4.(2)
C41 N5 Si4 C47 -163.9(11)
Zr2 N5 Si4 C47 -6.9(9)
C41 N5 Si4 C49 73.1(12)
Zr2 N5 Si4 C49 -129.9(8)
C41 N5 Si4 C48 -44.2(11)
Zr2 N5 Si4 C48 112.7(8)
C73 C72 C71 C70 -1.2(17)
C75 C74 C73 C72 -0.6(17)
C71 C72 C73 C74 0.6(16)
C72 C71 C70 C69 177.9(13)
C72 C71 C70 C75 1.6(19)
C66 C75 C70 C69 2.(2)
C74 C75 C70 C69 -178.0(13)
C66 C75 C70 C71 179.0(12)
C74 C75 C70 C71 -1.4(19)
C59 C60 C61 C62 3.(2)
C63 C62 C61 C60 -4.(2)
C11 Si2 N2 C2 154.7(11)
C10 Si2 N2 C2 36.5(13)
C12 Si2 N2 C2 -83.8(14)
C11 Si2 N2 Zr1 -13.8(11)
C10 Si2 N2 Zr1 -132.0(8)
C12 Si2 N2 Zr1 107.7(11)
C7 Si1 N1 C1 -89.9(13)
C9 Si1 N1 C1 30.6(14)
C8 Si1 N1 C1 150.0(11)
C7 Si1 N1 Zr1 110.7(11)
C9 Si1 N1 Zr1 -128.8(10)
C8 Si1 N1 Zr1 -9.4(11)
C14 Si3 N3 C3 -79.6(12)
C13 Si3 N3 C3 39.8(12)
C15 Si3 N3 C3 157.7(10)
C14 Si3 N3 Zr1 128.0(8)
C13 Si3 N3 Zr1 -112.6(9)
C15 Si3 N3 Zr1 5.2(10)
C5 N4 C6 C3 -86.0(14)
C4 N4 C6 C3 143.4(12)
Zr1 N4 C6 C3 27.5(12)
C24 C25 C16 C17 -0.3(19)
C26 C25 C16 C17 -176.4(12)
C24 C25 C16 P1 176.0(10)
C26 C25 C16 P1 -0.1(19)
Zr1 P1 C16 C25 121.6(11)
Zr1 P1 C16 C17 -62.2(12)
Si3 N3 C3 C6 -97.8(12)
Zr1 N3 C3 C6 57.8(13)
N4 C6 C3 N3 -54.5(14)
C6 N4 C5 C2 142.3(13)
C4 N4 C5 C2 -86.2(16)
Zr1 N4 C5 C2 27.8(14)
C16 C25 C26 C27 -98.8(15)
C24 C25 C26 C27 85.0(16)
C16 C25 C26 C35 80.2(17)
C24 C25 C26 C35 -95.9(15)
C22 C23 C24 C19 0.(2)
C22 C23 C24 C25 -175.9(12)
C18 C19 C24 C23 -178.7(13)
C20 C19 C24 C23 1.(2)
C18 C19 C24 C25 -3.(2)
C20 C19 C24 C25 177.5(12)
C16 C25 C24 C23 177.8(13)
C26 C25 C24 C23 -6.2(19)
C16 C25 C24 C19 1.7(19)
C26 C25 C24 C19 177.7(13)
C25 C16 C17 C18 0.(2)
P1 C16 C17 C18 -176.7(11)
C5 N4 C4 C1 139.4(13)
C6 N4 C4 C1 -90.0(15)
Zr1 N4 C4 C1 26.1(14)
N4 C4 C1 N1 -56.6(17)
Si1 N1 C1 C4 -101.3(13)
Zr1 N1 C1 C4 61.8(14)
C16 C17 C18 C19 -1.(2)
C24 C19 C18 C17 2.(2)
C20 C19 C18 C17 -177.9(13)
C36 O1 C27 C26 169.0(11)
C36 O1 C27 C28 -10.7(18)
C35 C26 C27 O1 177.7(12)
C25 C26 C27 O1 -3.3(18)
C35 C26 C27 C28 -2.5(19)
C25 C26 C27 C28 176.5(12)
Si2 N2 C2 C5 -109.4(12)
Zr1 N2 C2 C5 60.7(14)
N4 C5 C2 N2 -56.3(17)
C33 C34 C35 C26 -178.4(13)
C33 C34 C35 C30 0.(2)
C27 C26 C35 C34 -179.5(14)
C25 C26 C35 C34 2.(2)
C27 C26 C35 C30 1.8(18)
C25 C26 C35 C30 -177.2(12)
C18 C19 C20 C21 176.6(14)
C24 C19 C20 C21 -4.(2)
C24 C23 C22 C21 0.(2)
C28 C29 C30 C35 -2.(2)
C28 C29 C30 C31 -179.0(14)
C34 C35 C30 C29 -178.4(14)
C26 C35 C30 C29 0.4(19)
C34 C35 C30 C31 -0.9(19)
C26 C35 C30 C31 177.8(11)
C30 C29 C28 C27 1.(2)
O1 C27 C28 C29 -179.2(14)
C26 C27 C28 C29 1.(2)
C19 C20 C21 C22 4.(2)
C23 C22 C21 C20 -2.(2)
C29 C30 C31 C32 179.5(13)
C35 C30 C31 C32 2.1(18)
C30 C31 C32 C33 -3.(2)
C31 C32 C33 C34 2.(2)
C35 C34 C33 C32 -1.(2)
C66 C67 C68 C69 3.(2)
O2 C67 C68 C69 -176.5(14)
Si5 N6 C42 C45 109.3(11)
Zr2 N6 C42 C45 -61.1(13)
N8 C45 C42 N6 55.0(15)
C67 C68 C69 C70 -1.(2)
C71 C70 C69 C68 -178.0(14)
C75 C70 C69 C68 -2.(2)
